data_7213617
loop_
_publ_author_name
'Ma, Ying-Zhao'
'Zhang, Li-Min'
'Peng, Guo'
'Zhao, Chong-Jian'
'Dong, Ruo-Ting'
'Yang, Cheng-Feng'
'Deng, Hong'

_publ_section_title
;
 A series of three-dimensional 3d--4f cyanide heterometallic coordination
 polymers: synthesis, crystal structure, photoluminescent and magnetic
 properties
;
_journal_issue 4
_journal_name_full CrystEngComm
_journal_page_first 667
_journal_paper_doi 10.1039/c3ce42025f
_journal_volume 16
_journal_year 2014
_chemical_formula_moiety 'C58 H42 Cu7 Eu3 N14 O22, H2 O'
_chemical_formula_sum 'C58 H44 Cu7 Eu3 N14 O23'
_chemical_formula_weight 2205.84
_chemical_name_systematic
; 
 ? 
;
_space_group_IT_number 2
_symmetry_cell_setting triclinic
_symmetry_space_group_name_Hall '-P 1'
_symmetry_space_group_name_H-M 'P -1'
_atom_sites_solution_hydrogens geom
_atom_sites_solution_primary direct
_atom_sites_solution_secondary difmap
_audit_creation_method SHELXL-97
_cell_angle_alpha 74.3320(10)
_cell_angle_beta 88.4180(10)
_cell_angle_gamma 86.2360(10)
_cell_formula_units_Z 2
_cell_length_a 11.8797(8)
_cell_length_b 17.3366(12)
_cell_length_c 17.9107(13)
_cell_measurement_reflns_used 12532
_cell_measurement_temperature 296(2)
_cell_measurement_theta_max 25.20
_cell_measurement_theta_min 1.72
_cell_volume 3543.9(4)
_computing_cell_refinement 'Apex2 (Bruker, 2005)'
_computing_data_collection 'Apex2 (Bruker, 2005)'
_computing_data_reduction 'Apex2 (Bruker, 2005)'
_computing_molecular_graphics 'SHELXTL 6.12'
_computing_publication_material 'SHELXTL 6.12'
_computing_structure_refinement 'SHELXTL 6.12'
_computing_structure_solution 'SHELXTL 6.12 (Bruker, 2000-2003)'
_diffrn_ambient_temperature 296(2)
_diffrn_measured_fraction_theta_full 0.981
_diffrn_measured_fraction_theta_max 0.981
_diffrn_measurement_device_type 'Bruker AXS SMART APEX CCD diffractometer'
_diffrn_measurement_method '\w scans'
_diffrn_radiation_monochromator graphite
_diffrn_radiation_source 'fine-focus sealed tube'
_diffrn_radiation_type MoK\a
_diffrn_radiation_wavelength 0.71073
_diffrn_reflns_av_R_equivalents 0.0241
_diffrn_reflns_av_sigmaI/netI 0.0464
_diffrn_reflns_limit_h_max 13
_diffrn_reflns_limit_h_min -14
_diffrn_reflns_limit_k_max 20
_diffrn_reflns_limit_k_min -20
_diffrn_reflns_limit_l_max 11
_diffrn_reflns_limit_l_min -21
_diffrn_reflns_number 18310
_diffrn_reflns_theta_full 25.20
_diffrn_reflns_theta_max 25.20
_diffrn_reflns_theta_min 1.72
_exptl_absorpt_coefficient_mu 4.751
_exptl_absorpt_correction_T_max 0.387
_exptl_absorpt_correction_T_min 0.333
_exptl_absorpt_correction_type multi-scan
_exptl_absorpt_process_details 'Apex2 (Bruker, 2005)'
_exptl_crystal_colour yellow
_exptl_crystal_density_diffrn 2.067
_exptl_crystal_density_method 'not measured'
_exptl_crystal_description block
_exptl_crystal_F_000 2132
_exptl_crystal_size_max 0.30
_exptl_crystal_size_mid 0.20
_exptl_crystal_size_min 0.20
_refine_diff_density_max 0.847
_refine_diff_density_min -1.192
_refine_diff_density_rms 0.129
_refine_ls_extinction_coef 0.00072(5)
_refine_ls_extinction_expression Fc^*^=kFc[1+0.001xFc^2^\l^3^/sin(2\q)]^-1/4^
_refine_ls_extinction_method SHELXL
_refine_ls_goodness_of_fit_ref 1.019
_refine_ls_hydrogen_treatment mixed
_refine_ls_matrix_type full
_refine_ls_number_parameters 949
_refine_ls_number_reflns 12532
_refine_ls_number_restraints 340
_refine_ls_restrained_S_all 1.033
_refine_ls_R_factor_all 0.0433
_refine_ls_R_factor_gt 0.0343
_refine_ls_shift/su_max 0.002
_refine_ls_shift/su_mean 0.000
_refine_ls_structure_factor_coef Fsqd
_refine_ls_weighting_details 'calc w=1/[\s^2^(Fo^2^)+(0.0327P)^2^+8.8249P] where P=(Fo^2^+2Fc^2^)/3'
_refine_ls_weighting_scheme calc
_refine_ls_wR_factor_gt 0.0792
_refine_ls_wR_factor_ref 0.0840
_reflns_number_gt 10514
_reflns_number_total 12532
_reflns_threshold_expression >2sigma(I)
_cod_data_source_file c3ce42025f.txt
_cod_data_source_block I-B
_cod_database_code 7213617

loop_
_symmetry_equiv_pos_as_xyz
'x, y, z'
'-x, -y, -z'

loop_
_atom_site_label
_atom_site_type_symbol
_atom_site_fract_x
_atom_site_fract_y
_atom_site_fract_z
_atom_site_U_iso_or_equiv
_atom_site_adp_type
_atom_site_occupancy
_atom_site_symmetry_multiplicity
_atom_site_calc_flag
_atom_site_refinement_flags
C1 C 0.9826(6) 1.0969(4) -0.0163(4) 0.0416(14) Uani 1 1 d U
C2 C 1.3355(6) 1.0471(4) 0.0018(4) 0.0446(16) Uani 1 1 d U
C3 C 0.6464(6) 1.1880(4) 0.0077(4) 0.0388(11) Uani 1 1 d U
C4 C 0.9469(5) 1.3479(3) 0.0160(3) 0.0342(13) Uani 1 1 d U
C5 C 0.7343(5) 0.4944(4) 0.0108(3) 0.0311(11) Uani 1 1 d U
C6 C 0.4308(5) 0.3349(4) -0.0160(3) 0.0329(12) Uani 1 1 d U
C7 C 0.2266(5) 0.7205(4) 0.2377(3) 0.0364(14) Uani 1 1 d U
H7 H 0.1508 0.7382 0.2352 0.044 Uiso 1 1 calc R
C8 C 0.2724(5) 0.6876(4) 0.3093(4) 0.0368(14) Uani 1 1 d U
H8 H 0.2280 0.6814 0.3539 0.044 Uiso 1 1 calc R
C9 C 0.3852(5) 0.6638(3) 0.3143(3) 0.0271(10) Uani 1 1 d U
C10 C 0.4462(6) 0.6736(4) 0.2461(4) 0.0492(18) Uani 1 1 d U
H10 H 0.5231 0.6593 0.2472 0.059 Uiso 1 1 calc R
C11 C 0.3921(6) 0.7047(5) 0.1761(4) 0.055(2) Uani 1 1 d U
H11 H 0.4334 0.7090 0.1304 0.066 Uiso 1 1 calc R
C12 C 0.4377(5) 0.6213(3) 0.3909(3) 0.0254(10) Uani 1 1 d U
C13 C 0.9378(7) 1.0272(5) 0.1764(4) 0.067(3) Uani 1 1 d U
H13 H 0.9050 1.0699 0.1386 0.080 Uiso 1 1 calc R
C14 C 0.8878(6) 1.0077(4) 0.2494(4) 0.057(2) Uani 1 1 d U
H14 H 0.8235 1.0369 0.2597 0.068 Uiso 1 1 calc R
C15 C 0.9346(5) 0.9446(3) 0.3065(3) 0.0274(11) Uani 1 1 d U
C16 C 1.0297(5) 0.9032(4) 0.2867(4) 0.0387(14) Uani 1 1 d U
H16 H 1.0641 0.8601 0.3233 0.046 Uiso 1 1 calc R
C17 C 1.0725(5) 0.9263(4) 0.2126(4) 0.0397(14) Uani 1 1 d U
H17 H 1.1352 0.8970 0.2003 0.048 Uiso 1 1 calc R
C18 C 0.8829(5) 0.9208(3) 0.3858(3) 0.0241(9) Uani 1 1 d U
C19 C 0.5892(6) 0.9261(6) 0.1937(4) 0.068(3) Uani 1 1 d U
H19 H 0.6615 0.9262 0.1724 0.081 Uiso 1 1 calc R
C20 C 0.5768(5) 0.9361(5) 0.2668(4) 0.058(2) Uani 1 1 d U
H20 H 0.6399 0.9404 0.2947 0.069 Uiso 1 1 calc R
C21 C 0.4711(5) 0.9399(3) 0.2987(3) 0.0281(11) Uani 1 1 d U
C22 C 0.3814(5) 0.9296(4) 0.2553(4) 0.0398(15) Uani 1 1 d U
H22 H 0.3081 0.9316 0.2745 0.048 Uiso 1 1 calc R
C23 C 0.4017(6) 0.9165(5) 0.1836(4) 0.0472(17) Uani 1 1 d U
H23 H 0.3409 0.9074 0.1562 0.057 Uiso 1 1 calc R
C24 C 0.4513(4) 0.9587(3) 0.3758(3) 0.0242(9) Uani 1 1 d U
C25 C 0.7482(5) 1.2083(4) 0.2211(3) 0.0386(14) Uani 1 1 d U
H25 H 0.8244 1.2167 0.2116 0.046 Uiso 1 1 calc R
C26 C 0.7141(5) 1.1749(4) 0.2955(3) 0.0339(13) Uani 1 1 d U
H26 H 0.7669 1.1598 0.3349 0.041 Uiso 1 1 calc R
C27 C 0.6018(4) 1.1633(3) 0.3125(3) 0.0265(11) Uani 1 1 d U
C28 C 0.5284(5) 1.1880(5) 0.2519(4) 0.0490(19) Uani 1 1 d U
H28 H 0.4513 1.1835 0.2609 0.059 Uiso 1 1 calc R
C29 C 0.5681(6) 1.2193(5) 0.1781(4) 0.056(2) Uani 1 1 d U
H29 H 0.5166 1.2342 0.1378 0.067 Uiso 1 1 calc R
C30 C 0.5612(5) 1.1211(3) 0.3919(3) 0.0240(9) Uani 1 1 d U
C31 C 1.0293(7) 0.5335(5) 0.8078(4) 0.064(2) Uani 1 1 d U
H31 H 1.0888 0.5576 0.8233 0.077 Uiso 1 1 calc R
C32 C 0.9958(6) 0.5608(5) 0.7310(4) 0.054(2) Uani 1 1 d U
H32 H 1.0337 0.6006 0.6960 0.065 Uiso 1 1 calc R
C33 C 0.9053(5) 0.5276(3) 0.7078(3) 0.0277(11) Uani 1 1 d U
C34 C 0.8521(6) 0.4715(4) 0.7628(4) 0.052(2) Uani 1 1 d U
H34 H 0.7876 0.4503 0.7503 0.063 Uiso 1 1 calc R
C35 C 0.8934(7) 0.4462(5) 0.8366(4) 0.067(3) Uani 1 1 d U
H35 H 0.8572 0.4061 0.8725 0.080 Uiso 1 1 calc R
C36 C 0.8620(5) 0.5558(3) 0.6255(3) 0.0259(9) Uani 1 1 d U
C37 C 0.6643(5) 0.4170(4) 0.1904(4) 0.0417(14) Uani 1 1 d U
H37 H 0.7331 0.4061 0.1682 0.050 Uiso 1 1 calc R
C38 C 0.6631(5) 0.4211(4) 0.2658(4) 0.0398(13) Uani 1 1 d U
H38 H 0.7300 0.4140 0.2932 0.048 Uiso 1 1 calc R
C39 C 0.5622(5) 0.4357(3) 0.3004(3) 0.0277(10) Uani 1 1 d U
C40 C 0.4650(6) 0.4427(5) 0.2577(4) 0.0472(16) Uani 1 1 d U
H40 H 0.3946 0.4496 0.2797 0.057 Uiso 1 1 calc R
C41 C 0.4745(6) 0.4392(5) 0.1818(4) 0.0539(19) Uani 1 1 d U
H41 H 0.4088 0.4450 0.1532 0.065 Uiso 1 1 calc R
C42 C 0.5602(5) 0.4513(3) 0.3793(3) 0.0257(9) Uani 1 1 d U
C43 C 0.7551(8) 0.6986(5) 0.8625(4) 0.065(2) Uani 1 1 d U
H43 H 0.7459 0.6468 0.8933 0.077 Uiso 1 1 calc R
C44 C 0.7749(7) 0.7091(4) 0.7848(4) 0.0519(19) Uani 1 1 d U
H44 H 0.7812 0.6652 0.7641 0.062 Uiso 1 1 calc R
C45 C 0.7854(5) 0.7860(3) 0.7372(3) 0.0277(10) Uani 1 1 d U
C46 C 0.7757(6) 0.8471(4) 0.7712(4) 0.0470(17) Uani 1 1 d U
H46 H 0.7812 0.8996 0.7411 0.056 Uiso 1 1 calc R
C47 C 0.7576(7) 0.8319(5) 0.8508(4) 0.056(2) Uani 1 1 d U
H47 H 0.7519 0.8748 0.8729 0.067 Uiso 1 1 calc R
C48 C 0.8032(4) 0.7985(3) 0.6516(3) 0.0248(9) Uani 1 1 d U
C49 C 0.2598(6) 0.3572(4) -0.1643(4) 0.0447(16) Uani 1 1 d U
H49 H 0.2931 0.3968 -0.1479 0.054 Uiso 1 1 calc R
C50 C 0.2369(6) 0.3715(4) -0.2415(3) 0.0372(13) Uani 1 1 d U
H50 H 0.2536 0.4200 -0.2762 0.045 Uiso 1 1 calc R
C51 C 0.1889(5) 0.3135(4) -0.2672(3) 0.0288(11) Uani 1 1 d U
C52 C 0.1622(6) 0.2439(4) -0.2126(3) 0.0470(18) Uani 1 1 d U
H52 H 0.1276 0.2040 -0.2276 0.056 Uiso 1 1 calc R
C53 C 0.1870(6) 0.2341(5) -0.1363(4) 0.052(2) Uani 1 1 d U
H53 H 0.1683 0.1869 -0.1004 0.063 Uiso 1 1 calc R
C54 C 0.1695(5) 0.3258(4) -0.3523(3) 0.0281(10) Uani 1 1 d U
C55 C 0.6455(4) 0.7508(3) 0.4929(3) 0.0258(10) Uani 1 1 d U
C56 C 0.5203(5) 0.7573(4) 0.4887(6) 0.063(3) Uani 1 1 d U
H56A H 0.4975 0.7468 0.4415 0.094 Uiso 1 1 calc R
H56B H 0.4929 0.8104 0.4895 0.094 Uiso 1 1 calc R
H56C H 0.4897 0.7189 0.5323 0.094 Uiso 1 1 calc R
C57 C 1.1260(5) 0.7338(3) 0.5170(4) 0.0336(11) Uani 1 1 d U
C58 C 1.2493(5) 0.7407(6) 0.5208(6) 0.078(3) Uani 1 1 d U
H58A H 1.2886 0.6940 0.5113 0.117 Uiso 1 1 calc R
H58B H 1.2681 0.7447 0.5714 0.117 Uiso 1 1 calc R
H58C H 1.2710 0.7877 0.4824 0.117 Uiso 1 1 calc R
Cu1 Cu 0.78800(7) 1.21609(6) -0.07177(5) 0.0477(2) Uani 1 1 d U
Cu2 Cu 1.09017(7) 1.01934(5) 0.04433(5) 0.0494(2) Uani 1 1 d U
Cu3 Cu 1.47478(8) 1.08642(6) -0.03576(5) 0.0515(2) Uani 1 1 d U
Cu4 Cu 0.73715(7) 1.25293(5) 0.05122(4) 0.0410(2) Uani 1 1 d U
Cu5 Cu 0.95054(7) 0.57206(5) 0.02605(5) 0.0459(2) Uani 1 1 d U
Cu6 Cu 0.60104(7) 0.43859(6) 0.02423(5) 0.0462(2) Uani 1 1 d U
Cu7 Cu 0.29223(8) 0.27387(6) -0.00619(4) 0.0535(3) Uani 1 1 d U
Eu1 Eu 0.67669(2) 0.950638(15) 0.508151(14) 0.01871(8) Uani 1 1 d U
Eu2 Eu 0.67622(2) 0.544169(15) 0.493485(15) 0.01996(8) Uani 1 1 d U
Eu3 Eu 0.88975(2) 0.734600(15) 0.502925(15) 0.01911(8) Uani 1 1 d U
N1 N 0.9166(5) 1.1460(4) -0.0455(4) 0.0601(15) Uani 1 1 d U
N2 N 1.2459(5) 1.0292(4) 0.0221(3) 0.0498(14) Uani 1 1 d U
N3 N 0.5818(5) 1.1476(4) -0.0061(3) 0.0475(13) Uani 1 1 d U
N4 N 0.8693(5) 1.3114(4) 0.0298(4) 0.0577(15) Uani 1 1 d U
N5 N 0.8163(5) 0.5249(4) 0.0140(4) 0.0533(16) Uani 1 1 d U
N6 N 0.4970(5) 0.3768(4) -0.0067(4) 0.0601(17) Uani 1 1 d U
N7 N 0.2838(4) 0.7285(3) 0.1715(3) 0.0443(13) Uani 1 1 d U
N8 N 1.0294(5) 0.9886(3) 0.1569(3) 0.0431(12) Uani 1 1 d U
N9 N 0.5037(5) 0.9162(4) 0.1514(3) 0.0471(14) Uani 1 1 d U
N10 N 0.6773(4) 1.2295(3) 0.1613(3) 0.0402(11) Uani 1 1 d U
N11 N 0.9825(5) 0.4759(4) 0.8596(3) 0.0494(15) Uani 1 1 d U
N12 N 0.5723(5) 0.4280(4) 0.1473(3) 0.0447(12) Uani 1 1 d U
N13 N 0.7482(5) 0.7583(4) 0.8962(3) 0.0472(13) Uani 1 1 d U
N14 N 0.2367(5) 0.2892(3) -0.1112(3) 0.0429(13) Uani 1 1 d U
O1 O 0.3706(3) 0.5864(2) 0.4423(2) 0.0343(9) Uani 1 1 d U
O2 O 0.5416(3) 0.6222(2) 0.3980(2) 0.0338(8) Uani 1 1 d U
O3 O 0.7920(3) 0.9580(2) 0.3962(2) 0.0293(6) Uani 1 1 d U
O4 O 0.9330(3) 0.8657(2) 0.4362(2) 0.0264(6) Uani 1 1 d U
O5 O 0.5348(3) 0.9539(2) 0.4176(2) 0.0293(7) Uani 1 1 d U
O6 O 0.3528(3) 0.9800(2) 0.3910(2) 0.0313(9) Uani 1 1 d U
O7 O 0.6353(3) 1.0868(2) 0.4403(2) 0.0281(7) Uani 1 1 d U
O8 O 0.4575(3) 1.1234(2) 0.4038(2) 0.0312(9) Uani 1 1 d U
O9 O 0.9222(3) 0.6003(2) 0.5749(2) 0.0256(5) Uani 1 1 d U
O10 O 0.7693(3) 0.5313(2) 0.6137(2) 0.0315(6) Uani 1 1 d U
O11 O 0.6502(3) 0.4743(2) 0.3978(2) 0.0344(8) Uani 1 1 d U
O12 O 0.4716(3) 0.4416(3) 0.4189(2) 0.0370(9) Uani 1 1 d U
O13 O 0.8269(3) 0.7374(2) 0.6290(2) 0.0283(5) Uani 1 1 d U
O14 O 0.7934(3) 0.8686(2) 0.6086(2) 0.0267(6) Uani 1 1 d U
O15 O 0.1924(3) 0.3913(2) -0.3983(2) 0.0340(9) Uani 1 1 d U
O16 O 0.1326(4) 0.2682(3) -0.3730(2) 0.0412(10) Uani 1 1 d U
O17 O 0.7013(3) 0.8127(2) 0.4865(2) 0.0232(5) Uani 1 1 d U
O18 O 0.6984(3) 0.6832(2) 0.5019(2) 0.0251(6) Uani 1 1 d U
O19 O 1.0858(3) 0.7058(2) 0.4669(3) 0.0327(6) Uani 1 1 d U
O20 O 1.0599(3) 0.7547(2) 0.5664(3) 0.0344(6) Uani 1 1 d U
O21W O 0.8471(3) 1.0208(2) 0.5223(3) 0.0337(7) Uani 1 1 d U
H21A H 0.8773 1.0482 0.4835 0.040 Uiso 1 1 d R
H21B H 0.8283 1.0474 0.5527 0.040 Uiso 1 1 d R
O22W O 0.8547(3) 0.4601(2) 0.4954(3) 0.0355(8) Uani 1 1 d U
H22A H 0.8541 0.4118 0.5154 0.043 Uiso 1 1 d R
H22B H 0.8955 0.4701 0.4569 0.043 Uiso 1 1 d R
O23W O 0.0372(4) 0.9015(3) 0.6027(3) 0.0489(12) Uani 1 1 d .
H23A H 0.0402 0.8539 0.6053 0.059 Uiso 1 1 d R
H23B H -0.0261 0.9225 0.5955 0.059 Uiso 1 1 d R

loop_
_atom_site_aniso_label
_atom_site_aniso_U_11
_atom_site_aniso_U_22
_atom_site_aniso_U_33
_atom_site_aniso_U_23
_atom_site_aniso_U_13
_atom_site_aniso_U_12
C1 0.050(3) 0.035(3) 0.035(2) -0.005(2) 0.019(2) 0.003(2)
C2 0.049(2) 0.060(4) 0.031(3) -0.022(3) 0.009(3) -0.017(3)
C3 0.043(2) 0.040(3) 0.033(2) -0.008(2) -0.0042(17) -0.0043(17)
C4 0.041(3) 0.031(3) 0.027(3) 0.001(3) -0.003(3) -0.010(2)
C5 0.026(2) 0.037(3) 0.029(3) -0.008(2) -0.0031(18) 0.0009(17)
C6 0.039(3) 0.042(3) 0.024(3) -0.019(3) -0.004(2) -0.0012(19)
C7 0.027(2) 0.050(4) 0.027(2) -0.004(3) -0.0047(13) 0.009(3)
C8 0.0275(19) 0.050(4) 0.0255(18) 0.002(3) -0.0027(15) 0.005(2)
C9 0.0268(17) 0.031(3) 0.0218(14) -0.0046(19) -0.0055(11) 0.001(2)
C10 0.034(3) 0.074(5) 0.0266(17) 0.004(3) 0.0019(15) 0.013(3)
C11 0.044(3) 0.089(5) 0.0226(15) -0.003(3) 0.003(2) 0.025(4)
C12 0.0284(13) 0.020(3) 0.0248(17) -0.0017(18) -0.0051(13) 0.0022(18)
C13 0.079(5) 0.062(5) 0.038(3) 0.013(3) 0.028(3) 0.034(3)
C14 0.063(4) 0.050(4) 0.039(3) 0.010(3) 0.025(3) 0.023(3)
C15 0.028(3) 0.028(3) 0.0266(17) -0.0087(16) 0.0097(16) -0.0025(17)
C16 0.031(3) 0.055(4) 0.0275(19) -0.0107(19) 0.0072(19) 0.010(2)
C17 0.029(3) 0.060(4) 0.0283(17) -0.0115(19) 0.008(2) 0.009(2)
C18 0.028(2) 0.0215(15) 0.0258(16) -0.0104(13) 0.0095(12) -0.0076(14)
C19 0.031(2) 0.142(8) 0.049(4) -0.058(5) 0.009(2) -0.008(4)
C20 0.0243(18) 0.121(7) 0.045(4) -0.050(4) 0.002(2) -0.004(4)
C21 0.0245(18) 0.037(3) 0.026(2) -0.015(2) -0.0009(14) 0.001(2)
C22 0.025(2) 0.074(5) 0.027(3) -0.025(3) 0.0016(18) -0.007(3)
C23 0.036(2) 0.085(5) 0.033(3) -0.034(4) 0.005(2) -0.016(4)
C24 0.0257(14) 0.027(3) 0.019(2) -0.005(2) -0.0039(12) 0.002(2)
C25 0.0277(19) 0.060(4) 0.0262(10) -0.007(3) 0.0051(13) -0.014(3)
C26 0.0226(16) 0.051(4) 0.0250(14) -0.006(2) 0.0026(15) -0.004(2)
C27 0.0224(16) 0.028(3) 0.0252(16) 0.000(2) 0.0021(12) -0.001(2)
C28 0.0249(19) 0.078(5) 0.0304(18) 0.009(3) -0.0020(12) -0.005(3)
C29 0.0309(17) 0.101(6) 0.0253(16) 0.002(3) -0.0015(11) -0.002(4)
C30 0.0277(14) 0.0171(18) 0.0257(16) -0.0028(15) 0.0037(12) -0.0033(17)
C31 0.057(5) 0.093(6) 0.032(3) 0.010(3) -0.021(3) -0.043(4)
C32 0.044(4) 0.077(5) 0.031(2) 0.012(3) -0.018(3) -0.031(3)
C33 0.027(3) 0.031(3) 0.0234(16) -0.0042(18) -0.0073(16) -0.0013(19)
C34 0.060(4) 0.064(5) 0.027(2) 0.006(3) -0.017(3) -0.035(3)
C35 0.072(5) 0.087(6) 0.030(3) 0.015(3) -0.022(3) -0.048(4)
C36 0.035(2) 0.0227(17) 0.0217(15) -0.0077(14) -0.0072(12) -0.0024(18)
C37 0.0345(19) 0.064(4) 0.0323(17) -0.024(3) 0.0064(16) -0.005(3)
C38 0.0345(19) 0.059(4) 0.032(2) -0.022(3) 0.0049(17) -0.001(3)
C39 0.0303(18) 0.030(3) 0.027(2) -0.016(2) 0.0010(13) -0.004(2)
C40 0.0335(19) 0.078(5) 0.038(2) -0.027(4) -0.0028(16) -0.011(3)
C41 0.0333(19) 0.098(6) 0.040(2) -0.033(4) -0.0055(14) -0.016(4)
C42 0.0343(19) 0.021(3) 0.025(2) -0.0109(19) 0.0032(14) -0.005(2)
C43 0.122(7) 0.046(2) 0.0196(19) -0.0013(18) 0.007(4) 0.002(4)
C44 0.096(6) 0.036(2) 0.0210(18) -0.0051(15) 0.006(4) 0.002(4)
C45 0.032(3) 0.0360(19) 0.0164(12) -0.0091(9) 0.000(2) -0.001(2)
C46 0.079(5) 0.043(2) 0.0250(19) -0.0170(17) 0.013(3) -0.018(4)
C47 0.093(6) 0.059(2) 0.026(2) -0.025(2) 0.013(4) -0.028(4)
C48 0.023(3) 0.0336(13) 0.0164(11) -0.0075(9) -0.0023(17) 0.0097(18)
C49 0.063(4) 0.055(3) 0.0211(15) -0.0132(14) 0.001(3) -0.026(3)
C50 0.052(4) 0.041(3) 0.0214(14) -0.0088(16) 0.000(3) -0.016(3)
C51 0.031(3) 0.039(2) 0.0184(14) -0.0100(14) 0.003(2) -0.009(2)
C52 0.069(5) 0.053(3) 0.0200(15) -0.0046(19) -0.005(3) -0.033(3)
C53 0.073(5) 0.064(4) 0.0198(16) -0.004(2) -0.005(3) -0.040(4)
C54 0.024(3) 0.042(2) 0.0182(14) -0.0075(14) 0.002(2) -0.009(2)
C55 0.0176(7) 0.0260(12) 0.035(3) -0.011(2) -0.001(2) -0.0019(10)
C56 0.0177(11) 0.041(3) 0.142(8) -0.047(5) -0.003(4) -0.0008(13)
C57 0.0182(7) 0.027(3) 0.059(4) -0.016(3) -0.0050(17) 0.000(2)
C58 0.0205(14) 0.103(7) 0.133(8) -0.069(6) -0.001(3) -0.012(4)
Cu1 0.0428(5) 0.0680(6) 0.0241(4) -0.0007(4) -0.0061(4) 0.0085(4)
Cu2 0.0477(5) 0.0574(5) 0.0356(5) -0.0024(4) 0.0169(4) 0.0019(4)
Cu3 0.0514(5) 0.0754(6) 0.0369(5) -0.0269(5) 0.0080(4) -0.0257(5)
Cu4 0.0476(5) 0.0497(5) 0.0257(4) -0.0067(3) 0.0068(3) -0.0205(4)
Cu5 0.0425(5) 0.0596(5) 0.0334(4) -0.0039(4) -0.0061(4) -0.0209(4)
Cu6 0.0412(5) 0.0662(6) 0.0352(4) -0.0162(4) -0.0023(4) -0.0208(4)
Cu7 0.0617(6) 0.0869(7) 0.0160(4) -0.0144(4) 0.0020(4) -0.0322(5)
Eu1 0.01817(13) 0.02358(14) 0.01366(13) -0.00422(11) 0.00191(10) -0.00025(10)
Eu2 0.02174(14) 0.02298(14) 0.01477(14) -0.00407(11) -0.00137(10) -0.00243(10)
Eu3 0.01722(13) 0.02527(14) 0.01513(14) -0.00608(11) -0.00018(10) -0.00071(10)
N1 0.045(2) 0.069(4) 0.067(4) -0.023(3) -0.008(2) 0.0110(19)
N2 0.0461(12) 0.058(4) 0.044(3) -0.012(3) 0.014(2) -0.0051(19)
N3 0.057(3) 0.056(4) 0.035(3) -0.019(3) -0.003(2) -0.014(2)
N4 0.052(3) 0.069(4) 0.049(3) -0.007(3) 0.014(2) -0.030(3)
N5 0.045(3) 0.060(4) 0.052(4) -0.004(3) -0.007(3) -0.021(2)
N6 0.057(3) 0.080(4) 0.054(3) -0.031(3) -0.013(3) -0.022(3)
N7 0.039(2) 0.060(4) 0.0255(18) -0.001(3) -0.0020(18) 0.012(3)
N8 0.047(3) 0.048(3) 0.0317(15) -0.0089(16) 0.0116(17) 0.006(2)
N9 0.039(2) 0.080(4) 0.035(3) -0.036(3) 0.0078(18) -0.010(3)
N10 0.0372(19) 0.055(3) 0.0251(10) -0.0030(16) 0.0017(10) -0.014(2)
N11 0.043(3) 0.074(4) 0.025(2) 0.003(2) -0.013(2) -0.022(3)
N12 0.0396(19) 0.064(4) 0.0357(13) -0.019(2) 0.0034(11) -0.022(2)
N13 0.061(4) 0.067(3) 0.018(2) -0.0144(16) 0.003(3) -0.019(3)
N14 0.052(3) 0.063(3) 0.0173(14) -0.0099(14) 0.000(2) -0.027(3)
O1 0.0448(19) 0.030(2) 0.0257(17) -0.0013(16) -0.0009(16) -0.0100(18)
O2 0.0318(12) 0.0380(18) 0.0299(18) -0.0046(14) -0.0142(11) -0.0034(10)
O3 0.0356(13) 0.0280(11) 0.0208(11) -0.0025(10) 0.0119(10) 0.0007(9)
O4 0.0241(11) 0.0271(8) 0.0287(14) -0.0086(9) 0.0089(10) -0.0049(6)
O5 0.0307(11) 0.0311(15) 0.0269(17) -0.0098(15) -0.0100(11) 0.0057(9)
O6 0.0269(12) 0.046(2) 0.025(2) -0.0177(18) 0.0001(14) 0.0010(17)
O7 0.0342(15) 0.0238(7) 0.0239(15) -0.0030(10) 0.0023(13) 0.0012(9)
O8 0.0288(12) 0.033(2) 0.028(2) -0.0029(17) 0.0077(13) -0.0036(16)
O9 0.0268(11) 0.0264(7) 0.0233(14) -0.0067(8) -0.0060(9) 0.0027(6)
O10 0.0378(16) 0.0357(15) 0.0191(14) -0.0013(10) -0.0085(11) -0.0096(12)
O11 0.0400(16) 0.0424(17) 0.0286(17) -0.0210(16) 0.0058(14) -0.0129(13)
O12 0.0321(17) 0.053(3) 0.029(2) -0.016(2) 0.0038(15) -0.0007(18)
O13 0.0391(15) 0.0309(10) 0.0153(9) -0.0078(8) -0.0012(8) 0.0035(10)
O14 0.0282(18) 0.0323(10) 0.0188(11) -0.0068(7) -0.0032(10) 0.0056(11)
O15 0.036(2) 0.0401(18) 0.0228(16) -0.0042(14) 0.0055(18) -0.0038(17)
O16 0.053(3) 0.056(2) 0.0182(19) -0.0115(17) 0.0026(19) -0.027(2)
O17 0.0182(7) 0.0237(6) 0.0278(15) -0.0068(9) -0.0016(10) -0.0007(6)
O18 0.0192(7) 0.0247(6) 0.0328(17) -0.0098(10) -0.0018(11) -0.0021(7)
O19 0.0191(8) 0.0347(14) 0.048(2) -0.0185(15) 0.0051(12) -0.0011(7)
O20 0.0233(9) 0.0380(14) 0.0481(18) -0.0219(13) -0.0138(10) 0.0027(8)
O21W 0.0270(14) 0.0303(10) 0.047(2) -0.0154(12) -0.0011(15) -0.0055(9)
O22W 0.0303(15) 0.0257(12) 0.049(2) -0.0089(17) 0.0018(14) 0.0029(11)
O23W 0.034(2) 0.052(3) 0.062(3) -0.017(2) -0.004(2) -0.010(2)

loop_
_atom_type_symbol
_atom_type_description
_atom_type_scat_dispersion_real
_atom_type_scat_dispersion_imag
_atom_type_scat_source
C C 0.0033 0.0016 'International Tables Vol C Tables 4.2.6.8 and 6.1.1.4'
H H 0.0000 0.0000 'International Tables Vol C Tables 4.2.6.8 and 6.1.1.4'
N N 0.0061 0.0033 'International Tables Vol C Tables 4.2.6.8 and 6.1.1.4'
O O 0.0106 0.0060 'International Tables Vol C Tables 4.2.6.8 and 6.1.1.4'
Cu Cu 0.3201 1.2651 'International Tables Vol C Tables 4.2.6.8 and 6.1.1.4'
Eu Eu -0.1578 3.6682 'International Tables Vol C Tables 4.2.6.8 and 6.1.1.4'

loop_
_geom_angle_atom_site_label_1
_geom_angle_atom_site_label_2
_geom_angle_atom_site_label_3
_geom_angle
_geom_angle_site_symmetry_1
_geom_angle_site_symmetry_3
N1 C1 Cu2 172.7(7) . .
N1 C1 Cu2 100.9(6) . 2_775
Cu2 C1 Cu2 83.6(2) . 2_775
N2 C2 Cu3 174.2(7) . .
N3 C3 Cu4 167.8(6) . .
N3 C3 Cu1 117.0(5) . .
Cu4 C3 Cu1 75.1(2) . .
N4 C4 Cu5 164.5(6) . 2_775
N5 C5 Cu6 170.2(6) . .
N6 C6 Cu7 162.3(6) . .
N7 C7 C8 123.9(6) . .
C7 C8 C9 118.9(6) . .
C8 C9 C10 117.8(5) . .
C8 C9 C12 121.0(5) . .
C10 C9 C12 121.0(5) . .
C9 C10 C11 119.5(6) . .
N7 C11 C10 122.5(6) . .
O2 C12 O1 125.8(5) . .
O2 C12 C9 118.9(5) . .
O1 C12 C9 115.3(5) . .
N8 C13 C14 124.2(6) . .
C15 C14 C13 119.1(6) . .
C14 C15 C16 117.3(6) . .
C14 C15 C18 121.1(5) . .
C16 C15 C18 121.6(5) . .
C17 C16 C15 119.4(6) . .
N8 C17 C16 124.1(6) . .
O4 C18 O3 125.4(5) . .
O4 C18 C15 117.8(5) . .
O3 C18 C15 116.8(5) . .
N9 C19 C20 123.7(6) . .
C21 C20 C19 119.7(6) . .
C20 C21 C22 117.1(6) . .
C20 C21 C24 122.1(5) . .
C22 C21 C24 120.8(5) . .
C23 C22 C21 119.4(6) . .
N9 C23 C22 123.4(6) . .
O5 C24 O6 125.6(5) . .
O5 C24 C21 117.4(5) . .
O6 C24 C21 117.0(5) . .
O5 C24 Eu1 85.4(3) . 2_676
O6 C24 Eu1 41.5(3) . 2_676
C21 C24 Eu1 154.1(3) . 2_676
N10 C25 C26 123.1(6) . .
C25 C26 C27 120.4(6) . .
C28 C27 C26 116.8(5) . .
C28 C27 C30 120.8(5) . .
C26 C27 C30 122.4(5) . .
C27 C28 C29 120.2(6) . .
N10 C29 C28 123.1(6) . .
O8 C30 O7 126.1(5) . .
O8 C30 C27 117.2(5) . .
O7 C30 C27 116.7(5) . .
N11 C31 C32 124.0(6) . .
C33 C32 C31 118.7(6) . .
C34 C33 C32 117.3(5) . .
C34 C33 C36 121.0(5) . .
C32 C33 C36 121.6(5) . .
C33 C34 C35 120.1(6) . .
N11 C35 C34 123.5(6) . .
O10 C36 O9 125.5(5) . .
O10 C36 C33 116.3(5) . .
O9 C36 C33 118.1(5) . .
N12 C37 C38 123.5(6) . .
C37 C38 C39 119.4(6) . .
C38 C39 C40 117.7(6) . .
C38 C39 C42 120.3(5) . .
C40 C39 C42 121.7(5) . .
C41 C40 C39 118.8(6) . .
N12 C41 C40 123.6(6) . .
O12 C42 O11 126.3(5) . .
O12 C42 C39 118.9(5) . .
O11 C42 C39 114.7(5) . .
N13 C43 C44 123.6(7) . .
C43 C44 C45 119.2(7) . .
C46 C45 C44 117.2(6) . .
C46 C45 C48 123.1(5) . .
C44 C45 C48 119.7(5) . .
C45 C46 C47 120.5(6) . .
N13 C47 C46 122.2(7) . .
O13 C48 O14 125.1(5) . .
O13 C48 C45 116.7(5) . .
O14 C48 C45 118.2(5) . .
N14 C49 C50 123.4(6) . .
C49 C50 C51 119.3(6) . .
C50 C51 C52 117.7(5) . .
C50 C51 C54 120.2(5) . .
C52 C51 C54 122.1(5) . .
C53 C52 C51 119.6(6) . .
N14 C53 C52 123.0(6) . .
O15 C54 O16 124.0(5) . .
O15 C54 C51 118.7(5) . .
O16 C54 C51 117.3(5) . .
O15 C54 Eu3 87.6(3) . 2_665
O16 C54 Eu3 36.5(3) . 2_665
C51 C54 Eu3 153.5(4) . 2_665
O18 C55 O17 119.0(5) . .
O18 C55 C56 119.9(5) . .
O17 C55 C56 121.1(5) . .
O19 C57 O20 119.2(5) . .
O19 C57 C58 120.7(6) . .
O20 C57 C58 120.1(6) . .
N1 Cu1 N7 133.0(3) . 2_675
N1 Cu1 C3 115.0(3) . .
N7 Cu1 C3 103.5(2) 2_675 .
N1 Cu1 Cu4 103.7(2) . .
N7 Cu1 Cu4 122.33(17) 2_675 .
C3 Cu1 Cu4 48.11(18) . .
N2 Cu2 C1 119.5(3) . .
N2 Cu2 N8 121.6(2) . .
C1 Cu2 N8 107.1(2) . .
N2 Cu2 C1 113.5(2) . 2_775
C1 Cu2 C1 96.4(2) . 2_775
N8 Cu2 C1 92.9(2) . 2_775
N2 Cu2 Cu2 130.9(2) . 2_775
C1 Cu2 Cu2 55.6(2) . 2_775
N8 Cu2 Cu2 103.58(17) . 2_775
C1 Cu2 Cu2 40.81(16) 2_775 2_775
C2 Cu3 N3 136.4(3) . 1_655
C2 Cu3 N9 109.7(3) . 2_775
N3 Cu3 N9 112.1(2) 1_655 2_775
C2 Cu3 Cu3 75.5(2) . 2_875
N3 Cu3 Cu3 110.57(19) 1_655 2_875
N9 Cu3 Cu3 97.28(18) 2_775 2_875
N4 Cu4 C3 140.9(3) . .
N4 Cu4 N10 116.3(3) . .
C3 Cu4 N10 101.7(2) . .
N4 Cu4 Cu1 84.2(2) . .
C3 Cu4 Cu1 56.8(2) . .
N10 Cu4 Cu1 153.39(16) . .
N5 Cu5 C4 147.8(3) . 2_775
N5 Cu5 N11 111.6(2) . 2_766
C4 Cu5 N11 100.4(2) 2_775 2_766
N5 Cu5 Cu5 80.4(2) . 2_765
C4 Cu5 Cu5 103.2(2) 2_775 2_765
N11 Cu5 Cu5 91.94(19) 2_766 2_765
N6 Cu6 C5 152.7(3) . .
N6 Cu6 N12 107.7(2) . .
C5 Cu6 N12 98.4(2) . .
N13 Cu7 N14 144.5(2) 2_666 .
N13 Cu7 C6 107.1(2) 2_666 .
N14 Cu7 C6 106.8(2) . .
O5 Eu1 O7 72.37(13) . .
O5 Eu1 O3 80.90(14) . .
O7 Eu1 O3 80.48(13) . .
O5 Eu1 O14 146.15(13) . .
O7 Eu1 O14 141.48(13) . .
O3 Eu1 O14 102.05(13) . .
O5 Eu1 O8 82.05(14) . 2_676
O7 Eu1 O8 120.88(13) . 2_676
O3 Eu1 O8 146.59(14) . 2_676
O14 Eu1 O8 77.48(13) . 2_676
O5 Eu1 O6 121.22(13) . 2_676
O7 Eu1 O6 75.22(13) . 2_676
O3 Eu1 O6 138.72(13) . 2_676
O14 Eu1 O6 78.68(13) . 2_676
O8 Eu1 O6 74.49(14) 2_676 2_676
O5 Eu1 O21W 140.45(14) . .
O7 Eu1 O21W 74.89(13) . .
O3 Eu1 O21W 72.30(14) . .
O14 Eu1 O21W 69.63(13) . .
O8 Eu1 O21W 134.80(14) 2_676 .
O6 Eu1 O21W 69.44(13) 2_676 .
O5 Eu1 O17 77.24(12) . .
O7 Eu1 O17 141.27(12) . .
O3 Eu1 O17 71.41(12) . .
O14 Eu1 O17 72.06(12) . .
O8 Eu1 O17 76.91(13) 2_676 .
O6 Eu1 O17 142.66(13) 2_676 .
O21W Eu1 O17 118.87(12) . .
O5 Eu1 C24 102.03(13) . 2_676
O7 Eu1 C24 71.04(13) . 2_676
O3 Eu1 C24 148.64(13) . 2_676
O14 Eu1 C24 92.62(13) . 2_676
O8 Eu1 C24 63.50(14) 2_676 2_676
O6 Eu1 C24 19.91(13) 2_676 2_676
O21W Eu1 C24 87.51(14) . 2_676
O17 Eu1 C24 139.91(13) . 2_676
O5 Eu1 Eu3 103.20(9) . .
O7 Eu1 Eu3 143.37(9) . .
O3 Eu1 Eu3 63.04(9) . .
O14 Eu1 Eu3 52.20(9) . .
O8 Eu1 Eu3 93.50(9) 2_676 .
O6 Eu1 Eu3 130.88(9) 2_676 .
O21W Eu1 Eu3 90.15(9) . .
O17 Eu1 Eu3 29.19(8) . .
C24 Eu1 Eu3 142.76(9) 2_676 .
O5 Eu1 Eu1 48.59(9) . 2_676
O7 Eu1 Eu1 60.52(9) . 2_676
O3 Eu1 Eu1 121.89(9) . 2_676
O14 Eu1 Eu1 135.54(9) . 2_676
O8 Eu1 Eu1 62.52(9) 2_676 2_676
O6 Eu1 Eu1 72.86(9) 2_676 2_676
O21W Eu1 Eu1 127.17(9) . 2_676
O17 Eu1 Eu1 113.64(8) . 2_676
C24 Eu1 Eu1 53.45(9) 2_676 2_676
Eu3 Eu1 Eu1 142.655(10) . 2_676
O1 Eu2 O12 74.14(15) 2_666 2_666
O1 Eu2 O15 138.57(15) 2_666 2_665
O12 Eu2 O15 147.25(15) 2_666 2_665
O1 Eu2 O11 72.07(14) 2_666 .
O12 Eu2 O11 120.50(14) 2_666 .
O15 Eu2 O11 80.71(14) 2_665 .
O1 Eu2 O10 81.53(13) 2_666 .
O12 Eu2 O10 75.54(14) 2_666 .
O15 Eu2 O10 103.61(14) 2_665 .
O11 Eu2 O10 142.09(14) . .
O1 Eu2 O2 116.12(14) 2_666 .
O12 Eu2 O2 82.53(14) 2_666 .
O15 Eu2 O2 81.90(14) 2_665 .
O11 Eu2 O2 70.84(14) . .
O10 Eu2 O2 146.86(14) . .
O1 Eu2 O18 147.20(14) 2_666 .
O12 Eu2 O18 78.94(13) 2_666 .
O15 Eu2 O18 69.71(13) 2_665 .
O11 Eu2 O18 139.42(13) . .
O10 Eu2 O18 73.81(13) . .
O2 Eu2 O18 77.85(12) . .
O1 Eu2 O22W 75.19(14) 2_666 .
O12 Eu2 O22W 137.60(14) 2_666 .
O15 Eu2 O22W 68.06(14) 2_665 .
O11 Eu2 O22W 75.61(14) . .
O10 Eu2 O22W 71.58(14) . .
O2 Eu2 O22W 137.90(14) . .
O18 Eu2 O22W 115.52(12) . .
O1 Eu2 Eu3 143.78(10) 2_666 .
O12 Eu2 Eu3 102.39(10) 2_666 .
O15 Eu2 Eu3 52.22(10) 2_665 .
O11 Eu2 Eu3 132.93(10) . .
O10 Eu2 Eu3 63.09(9) . .
O2 Eu2 Eu3 98.68(9) . .
O18 Eu2 Eu3 29.66(8) . .
O22W Eu2 Eu3 85.93(9) . .
O4 Eu3 O9 157.84(13) . .
O4 Eu3 O16 79.00(14) . 2_665
O9 Eu3 O16 106.05(14) . 2_665
O4 Eu3 O13 107.32(13) . .
O9 Eu3 O13 77.37(13) . .
O16 Eu3 O13 155.21(14) 2_665 .
O4 Eu3 O20 76.66(13) . .
O9 Eu3 O20 83.77(13) . .
O16 Eu3 O20 128.52(15) 2_665 .
O13 Eu3 O20 76.01(14) . .
O4 Eu3 O19 81.61(13) . .
O9 Eu3 O19 78.30(13) . .
O16 Eu3 O19 79.22(15) 2_665 .
O13 Eu3 O19 125.04(14) . .
O20 Eu3 O19 52.89(14) . .
O4 Eu3 O18 122.94(12) . .
O9 Eu3 O18 78.99(12) . .
O16 Eu3 O18 76.08(13) 2_665 .
O13 Eu3 O18 80.64(13) . .
O20 Eu3 O18 153.49(14) . .
O19 Eu3 O18 140.04(13) . .
O4 Eu3 O17 75.89(12) . .
O9 Eu3 O17 125.56(12) . .
O16 Eu3 O17 85.24(14) 2_665 .
O13 Eu3 O17 73.59(12) . .
O20 Eu3 O17 130.10(12) . .
O19 Eu3 O17 154.71(13) . .
O18 Eu3 O17 51.73(11) . .
O4 Eu3 C54 97.43(14) . 2_665
O9 Eu3 C54 89.62(14) . 2_665
O16 Eu3 C54 18.53(14) 2_665 2_665
O13 Eu3 C54 143.82(14) . 2_665
O20 Eu3 C54 136.60(14) . 2_665
O19 Eu3 C54 83.74(14) . 2_665
O18 Eu3 C54 63.67(13) . 2_665
O17 Eu3 C54 87.82(13) . 2_665
O4 Eu3 Eu2 142.29(9) . .
O9 Eu3 Eu2 56.22(9) . .
O16 Eu3 Eu2 69.82(10) 2_665 .
O13 Eu3 Eu2 93.71(10) . .
O20 Eu3 Eu2 139.99(10) . .
O19 Eu3 Eu2 111.71(9) . .
O18 Eu3 Eu2 29.51(8) . .
O17 Eu3 Eu2 80.79(8) . .
C54 Eu3 Eu2 52.08(10) 2_665 .
O4 Eu3 Eu1 55.98(9) . .
O9 Eu3 Eu1 140.15(9) . .
O16 Eu3 Eu1 100.97(12) 2_665 .
O13 Eu3 Eu1 66.16(9) . .
O20 Eu3 Eu1 101.71(9) . .
O19 Eu3 Eu1 136.09(9) . .
O18 Eu3 Eu1 79.75(8) . .
O17 Eu3 Eu1 29.19(8) . .
C54 Eu3 Eu1 110.25(10) 2_665 .
Eu2 Eu3 Eu1 109.232(9) . .
C1 N1 Cu1 166.2(6) . .
C2 N2 Cu2 169.4(6) . .
C3 N3 Cu3 175.9(6) . 1_455
C4 N4 Cu4 178.4(7) . .
C5 N5 Cu5 176.4(6) . .
C6 N6 Cu6 171.5(6) . .
C11 N7 C7 117.3(5) . .
C11 N7 Cu1 122.0(4) . 2_675
C7 N7 Cu1 120.4(4) . 2_675
C13 N8 C17 115.9(6) . .
C13 N8 Cu2 120.3(5) . .
C17 N8 Cu2 123.6(4) . .
C23 N9 C19 116.5(6) . .
C23 N9 Cu3 121.1(4) . 2_775
C19 N9 Cu3 122.0(4) . 2_775
C29 N10 C25 116.4(5) . .
C29 N10 Cu4 121.9(4) . .
C25 N10 Cu4 120.4(4) . .
C31 N11 C35 116.3(6) . .
C31 N11 Cu5 122.1(4) . 2_766
C35 N11 Cu5 121.5(4) . 2_766
C41 N12 C37 116.9(6) . .
C41 N12 Cu6 126.9(5) . .
C37 N12 Cu6 115.8(4) . .
C47 N13 C43 117.2(6) . .
C47 N13 Cu7 128.1(5) . 2_666
C43 N13 Cu7 114.3(5) . 2_666
C53 N14 C49 116.9(5) . .
C53 N14 Cu7 125.2(4) . .
C49 N14 Cu7 117.6(4) . .
C12 O1 Eu2 139.3(4) . 2_666
C12 O2 Eu2 133.5(4) . .
C18 O3 Eu1 132.0(3) . .
C18 O4 Eu3 133.7(3) . .
C24 O5 Eu1 172.5(4) . .
C24 O6 Eu1 118.6(3) . 2_676
C30 O7 Eu1 132.9(3) . .
C30 O8 Eu1 138.6(3) . 2_676
C36 O9 Eu3 130.5(3) . .
C36 O10 Eu2 129.4(4) . .
C42 O11 Eu2 127.7(4) . .
C42 O12 Eu2 162.5(4) . 2_666
C48 O13 Eu3 126.3(3) . .
C48 O14 Eu1 140.6(4) . .
C54 O15 Eu2 144.4(4) . 2_665
C54 O16 Eu3 124.9(4) . 2_665
C55 O17 Eu3 94.0(3) . .
C55 O17 Eu1 139.8(3) . .
Eu3 O17 Eu1 121.62(14) . .
C55 O18 Eu2 142.4(3) . .
C55 O18 Eu3 95.3(3) . .
Eu2 O18 Eu3 120.84(14) . .
C57 O19 Eu3 93.6(3) . .
C57 O20 Eu3 93.8(3) . .

loop_
_geom_bond_atom_site_label_1
_geom_bond_atom_site_label_2
_geom_bond_distance
_geom_bond_site_symmetry_2
C1 N1 1.144(8) .
C1 Cu2 1.919(7) .
C1 Cu2 2.421(7) 2_775
C2 N2 1.149(8) .
C2 Cu3 1.869(7) .
C3 N3 1.147(8) .
C3 Cu4 1.928(7) .
C3 Cu1 2.167(7) .
C4 N4 1.137(8) .
C4 Cu5 1.893(6) 2_775
C5 N5 1.148(7) .
C5 Cu6 1.886(6) .
C6 N6 1.150(8) .
C6 Cu7 1.993(6) .
C7 N7 1.328(8) .
C7 C8 1.367(8) .
C8 C9 1.374(8) .
C9 C10 1.379(8) .
C9 C12 1.501(7) .
C10 C11 1.382(9) .
C11 N7 1.323(8) .
C12 O2 1.246(6) .
C12 O1 1.253(7) .
C13 N8 1.328(8) .
C13 C14 1.387(9) .
C14 C15 1.378(8) .
C15 C16 1.389(8) .
C15 C18 1.494(7) .
C16 C17 1.371(8) .
C17 N8 1.341(8) .
C18 O4 1.254(6) .
C18 O3 1.256(6) .
C19 N9 1.331(9) .
C19 C20 1.370(10) .
C20 C21 1.370(8) .
C21 C22 1.384(8) .
C21 C24 1.512(8) .
C22 C23 1.377(9) .
C23 N9 1.327(8) .
C24 O5 1.244(6) .
C24 O6 1.249(6) .
C24 Eu1 3.222(5) 2_676
C25 N10 1.338(8) .
C25 C26 1.363(8) .
C26 C27 1.375(8) .
C27 C28 1.369(8) .
C27 C30 1.496(7) .
C28 C29 1.369(9) .
C29 N10 1.336(8) .
C30 O8 1.244(6) .
C30 O7 1.256(6) .
C31 N11 1.309(8) .
C31 C32 1.388(9) .
C32 C33 1.375(8) .
C33 C34 1.358(8) .
C33 C36 1.516(7) .
C34 C35 1.369(9) .
C35 N11 1.328(8) .
C36 O10 1.249(6) .
C36 O9 1.260(6) .
C37 N12 1.329(8) .
C37 C38 1.371(9) .
C38 C39 1.376(8) .
C39 C40 1.383(8) .
C39 C42 1.507(8) .
C40 C41 1.378(9) .
C41 N12 1.329(9) .
C42 O12 1.247(7) .
C42 O11 1.249(6) .
C43 N13 1.331(9) .
C43 C44 1.369(9) .
C44 C45 1.386(8) .
C45 C46 1.354(9) .
C45 C48 1.502(7) .
C46 C47 1.391(9) .
C47 N13 1.324(9) .
C48 O13 1.246(6) .
C48 O14 1.251(6) .
C49 N14 1.340(8) .
C49 C50 1.368(8) .
C50 C51 1.375(8) .
C51 C52 1.381(8) .
C51 C54 1.503(8) .
C52 C53 1.368(9) .
C53 N14 1.335(8) .
C54 O15 1.250(6) .
C54 O16 1.262(7) .
C54 Eu3 3.255(6) 2_665
C55 O18 1.266(6) .
C55 O17 1.276(6) .
C55 C56 1.486(8) .
C57 O19 1.248(7) .
C57 O20 1.277(7) .
C57 C58 1.482(8) .
Cu1 N1 1.875(6) .
Cu1 N7 1.972(5) 2_675
Cu1 Cu4 2.5022(12) .
Cu2 N2 1.891(6) .
Cu2 N8 2.064(5) .
Cu2 C1 2.421(7) 2_775
Cu2 Cu2 2.9176(19) 2_775
Cu3 N3 1.882(6) 1_655
Cu3 N9 2.093(5) 2_775
Cu3 Cu3 2.952(2) 2_875
Cu4 N4 1.898(6) .
Cu4 N10 2.021(5) .
Cu5 N5 1.882(6) .
Cu5 C4 1.893(6) 2_775
Cu5 N11 2.146(5) 2_766
Cu5 Cu5 3.051(2) 2_765
Cu6 N6 1.875(6) .
Cu6 N12 2.181(6) .
Cu7 N13 1.952(5) 2_666
Cu7 N14 1.954(5) .
Eu1 O5 2.358(4) .
Eu1 O7 2.371(4) .
Eu1 O3 2.377(4) .
Eu1 O14 2.382(3) .
Eu1 O8 2.390(4) 2_676
Eu1 O6 2.432(4) 2_676
Eu1 O21W 2.482(4) .
Eu1 O17 2.521(4) .
Eu1 C24 3.222(6) 2_676
Eu1 Eu3 4.4017(4) .
Eu1 Eu1 4.4150(6) 2_676
Eu2 O1 2.341(4) 2_666
Eu2 O12 2.369(4) 2_666
Eu2 O15 2.376(4) 2_665
Eu2 O11 2.387(4) .
Eu2 O10 2.398(4) .
Eu2 O2 2.434(4) .
Eu2 O18 2.486(4) .
Eu2 O22W 2.489(4) .
Eu2 Eu3 4.3345(4) .
Eu3 O4 2.347(4) .
Eu3 O9 2.350(3) .
Eu3 O16 2.364(4) 2_665
Eu3 O13 2.370(4) .
Eu3 O20 2.436(4) .
Eu3 O19 2.455(4) .
Eu3 O18 2.498(3) .
Eu3 O17 2.521(3) .
Eu3 C54 3.255(6) 2_665
N3 Cu3 1.882(6) 1_455
N7 Cu1 1.972(5) 2_675
N9 Cu3 2.093(5) 2_775
N11 Cu5 2.146(5) 2_766
N13 Cu7 1.952(5) 2_666
O1 Eu2 2.341(4) 2_666
O6 Eu1 2.432(4) 2_676
O8 Eu1 2.390(4) 2_676
O12 Eu2 2.369(4) 2_666
O15 Eu2 2.376(4) 2_665
O16 Eu3 2.364(4) 2_665
